data_4129524
loop_
_publ_author_name
'Ryu, Ji Yeon'
'Park, Yu Jin'
'Park, Hyoung-Ryun'
'Saha, Manik Lal'
'Stang, Peter J.'
'Lee, Junseong'

_publ_section_title
;
 Ruthenium-Cobalt Bimetallic Supramolecular Cages via a Less Symmetric
 Tetrapyridyl Metalloligand and the Effect of Spacer Units.
;
_journal_issue 40
_journal_name_full 'Journal of the American Chemical Society'
_journal_page_first 13018
_journal_page_last 13023
_journal_paper_doi 10.1021/jacs.5b07625
_journal_volume 137
_journal_year 2015
_chemical_formula_sum 'C300 H300 Co6 F6 N12 O48 Ru6 S6'
_chemical_formula_weight 6107.86
_space_group_crystal_system monoclinic
_space_group_IT_number 3
_space_group_name_Hall 'P 2y'
_space_group_name_H-M_alt 'P 1 2 1'
_audit_creation_method SHELXL-2014/7
_cell_angle_alpha 90
_cell_angle_beta 90.008(5)
_cell_angle_gamma 90
_cell_formula_units_Z 2
_cell_length_a 27.4515(19)
_cell_length_b 11.2982(10)
_cell_length_c 37.173(3)
_cell_measurement_temperature 296(2)
_cell_volume 11529.3(16)
_computing_cell_refinement 'Bruker SAINT'
_computing_data_collection 'Bruker APEX2'
_computing_data_reduction 'Bruker SAINT'
_computing_structure_refinement 'SHELXL-2014/7 (Sheldrick, 2014)'
_computing_structure_solution 'SHELXS-2014/7 (Sheldrick, 2014)'
_diffrn_ambient_temperature 296(2)
_diffrn_measured_fraction_theta_full 0.913
_diffrn_measured_fraction_theta_max 0.913
_diffrn_measurement_device_type 'Bruker APEX-II CCD'
_diffrn_measurement_method '\f and \w scans'
_diffrn_radiation_monochromator graphite
_diffrn_radiation_source 'sealed tube'
_diffrn_radiation_type MoK\a
_diffrn_radiation_wavelength 0.71073
_diffrn_reflns_av_R_equivalents 0.0955
_diffrn_reflns_av_unetI/netI 0.1674
_diffrn_reflns_Laue_measured_fraction_full 0.913
_diffrn_reflns_Laue_measured_fraction_max 0.913
_diffrn_reflns_limit_h_max 22
_diffrn_reflns_limit_h_min -22
_diffrn_reflns_limit_k_max 8
_diffrn_reflns_limit_k_min -9
_diffrn_reflns_limit_l_max 30
_diffrn_reflns_limit_l_min -30
_diffrn_reflns_number 28021
_diffrn_reflns_point_group_measured_fraction_full 0.818
_diffrn_reflns_point_group_measured_fraction_max 0.818
_diffrn_reflns_theta_full 17.245
_diffrn_reflns_theta_max 17.245
_diffrn_reflns_theta_min 0.742
_exptl_absorpt_coefficient_mu 0.951
_exptl_crystal_density_diffrn 1.759
_exptl_crystal_description block
_exptl_crystal_F_000 6288
_refine_diff_density_max 1.629
_refine_diff_density_min -1.725
_refine_diff_density_rms 0.321
_refine_ls_abs_structure_details
;
 Flack x determined using 1928 quotients [(I+)-(I-)]/[(I+)+(I-)]
 (Parsons, Flack and Wagner, Acta Cryst. B69 (2013) 249-259).
;
_refine_ls_abs_structure_Flack 0.56(3)
_refine_ls_extinction_method none
_refine_ls_goodness_of_fit_ref 1.936
_refine_ls_hydrogen_treatment undef
_refine_ls_matrix_type full
_refine_ls_number_parameters 657
_refine_ls_number_reflns 11489
_refine_ls_number_restraints 52
_refine_ls_restrained_S_all 20.393
_refine_ls_R_factor_all 0.2832
_refine_ls_R_factor_gt 0.2340
_refine_ls_shift/su_max 8.165
_refine_ls_shift/su_mean 0.314
_refine_ls_structure_factor_coef Fsqd
_refine_ls_weighting_details 'w=1/[\s^2^(Fo^2^)+(0.2000P)^2^+0.3177P] where P=(Fo^2^+2Fc^2^)/3'
_refine_ls_weighting_scheme calc
_refine_ls_wR_factor_gt 0.5068
_refine_ls_wR_factor_ref 0.5298
_reflns_Friedel_coverage 0.660
_reflns_Friedel_fraction_full 0.707
_reflns_Friedel_fraction_max 0.707
_reflns_number_gt 7536
_reflns_number_total 11489
_reflns_threshold_expression 'I > 2\s(I)'
_cod_data_source_file ja5b07625_si_005.cif
_cod_data_source_block yj03-17
_cod_original_cell_volume 11529.5(16)
_cod_original_sg_symbol_H-M 'P 2'
_cod_database_code 4129524
_shelx_shelxl_version_number 2014/7
_shelx_space_group_comment
;
The symmetry employed for this shelxl refinement is uniquely defined
by the following loop, which should always be used as a source of
symmetry information in preference to the above space-group names.
They are only intended as comments.
;

loop_
_space_group_symop_operation_xyz
'x, y, z'
'-x, y, -z'

loop_
_atom_site_label
_atom_site_type_symbol
_atom_site_fract_x
_atom_site_fract_y
_atom_site_fract_z
_atom_site_U_iso_or_equiv
_atom_site_adp_type
_atom_site_occupancy
_atom_site_site_symmetry_order
_atom_site_calc_flag
_atom_site_refinement_flags_posn
C703 C 0.2175(11) 0.684(7) 0.6816(19) 0.11(3) Uiso 1 1 d G
C706 C 0.2258(18) 0.622(6) 0.713(2) 0.7(4) Uiso 1 1 d DG
C704 C 0.260(2) 0.664(6) 0.7381(11) 1.0(4) Uiso 1 1 d G
C701 C 0.2851(17) 0.768(5) 0.7311(13) 0.01(2) Uiso 1 1 d DG
C705 C 0.277(2) 0.830(3) 0.6994(18) 0.23(5) Uiso 1 1 d G
C702 C 0.243(2) 0.788(6) 0.6746(16) 0.51(16) Uiso 1 1 d DG
C551 C 0.180(3) 0.533(6) 1.0129(10) 0.16(5) Uiso 1 1 d G
C552 C 0.211(2) 0.446(5) 0.9984(17) 0.06(3) Uiso 1 1 d DG
C553 C 0.204(2) 0.442(6) 0.9606(16) 0.05(3) Uiso 1 1 d DG
C554 C 0.167(3) 0.527(7) 0.9518(11) 0.35(13) Uiso 1 1 d G
C555 C 0.1527(17) 0.583(4) 0.9841(16) 0.00(2) Uiso 1 1 d G
C774 C -0.219(4) 0.819(7) 0.851(3) 0.36(13) Uiso 1 1 d DG
C778 C -0.208(3) 0.856(4) 0.816(4) 0.6(2) Uiso 1 1 d G
C777 C -0.234(4) 0.809(8) 0.787(2) 0.13(5) Uiso 1 1 d G
C775 C -0.270(2) 0.725(8) 0.793(2) 0.33(11) Uiso 1 1 d DG
C776 C -0.2809(16) 0.689(8) 0.828(3) 0.13(5) Uiso 1 1 d G
C772 C -0.255(4) 0.736(9) 0.8565(19) 1.5(8) Uiso 1 1 d DG
Co1 Co 0.1331(4) 0.4035(17) 0.9871(4) 0.090(6) Uani 1 1 d .
C1 C 0.375(2) 0.065(5) 0.9922(12) 0.04(3) Uiso 1 1 d G
C2 C 0.350(2) -0.027(4) 0.9756(17) 0.11(4) Uiso 1 1 d G
C3 C 0.3417(19) -0.024(4) 0.9387(17) 0.23(10) Uiso 1 1 d G
C4 C 0.3578(18) 0.072(4) 0.9186(12) 0.01(2) Uiso 1 1 d G
C5 C 0.3824(12) 0.165(3) 0.9352(9) 2.0(17) Uiso 1 1 d G
C6 C 0.3909(14) 0.161(4) 0.9721(9) 0.5(3) Uiso 1 1 d G
C7 C 0.4155(18) 0.254(5) 0.9887(10) 0.21(8) Uiso 1 1 d G
C8 C 0.4316(17) 0.350(4) 0.9685(14) 0.01(2) Uiso 1 1 d G
C9 C 0.4230(15) 0.353(3) 0.9317(14) 0.05(3) Uiso 1 1 d G
C10 C 0.3984(16) 0.261(4) 0.9150(10) 0.00(2) Uiso 1 1 d G
Ru1 Ru 0.3873(3) 0.1633(15) 1.0642(3) 0.142(6) Uani 1 1 d D
C41 C 0.0068(15) 0.570(5) 0.7997(15) 0.05(3) Uiso 1 1 d DG
C42 C -0.017(2) 0.464(5) 0.7921(15) 0.31(9) Uiso 1 1 d G
C43 C -0.067(2) 0.454(4) 0.7965(13) 0.08(3) Uiso 1 1 d G
C44 C -0.0935(15) 0.551(5) 0.8087(13) 0.01(2) Uiso 1 1 d G
C45 C -0.0699(13) 0.657(4) 0.8164(10) 0.08(3) Uiso 1 1 d G
C46 C -0.0198(13) 0.666(4) 0.8119(10) 0.23(8) Uiso 1 1 d G
C47 C 0.0037(19) 0.772(5) 0.8196(14) 0.10(4) Uiso 1 1 d DG
C48 C -0.023(3) 0.869(4) 0.8318(16) 0.09(3) Uiso 1 1 d G
C49 C -0.073(3) 0.860(4) 0.8362(19) 0.40(13) Uiso 1 1 d G
C50 C -0.0965(18) 0.754(5) 0.8286(18) 2.0(17) Uiso 1 1 d G
Ru7 Ru 0.8410(3) 0.1951(11) 0.6516(3) 0.103(4) Uani 1 1 d D
C31 C 0.5196(19) 0.494(4) 0.692(2) 2(3) Uiso 1 1 d DG
C32 C 0.492(3) 0.391(4) 0.688(3) 2(2) Uiso 1 1 d G
C33 C 0.442(3) 0.399(7) 0.684(3) 0.33(13) Uiso 1 1 d G
C34 C 0.4192(18) 0.509(8) 0.683(2) 1.0(6) Uiso 1 1 d DG
C35 C 0.4466(12) 0.611(6) 0.6876(13) 0.19(6) Uiso 1 1 d G
C36 C 0.4968(12) 0.604(4) 0.6919(9) 0.01(2) Uiso 1 1 d DG
C37 C 0.5242(14) 0.706(4) 0.6960(15) 0.31(17) Uiso 1 1 d DG
C38 C 0.501(2) 0.816(4) 0.696(2) 0.29(13) Uiso 1 1 d G
C39 C 0.451(2) 0.824(6) 0.692(3) 0.6(4) Uiso 1 1 d G
C40 C 0.4238(15) 0.721(8) 0.687(2) 0.20(8) Uiso 1 1 d DG
N1 N 0.3252(14) 0.249(5) 1.0446(12) 0.03(2) Uiso 1 1 d DG
C111 C 0.285(2) 0.184(4) 1.0344(15) 0.09(3) Uiso 1 1 d G
C112 C 0.2435(15) 0.241(6) 1.0212(16) 0.05(3) Uiso 1 1 d G
C113 C 0.2429(19) 0.364(6) 1.018(2) 2.0(16) Uiso 1 1 d DG
C114 C 0.284(3) 0.429(4) 1.029(2) 0.11(5) Uiso 1 1 d G
C115 C 0.3247(18) 0.372(5) 1.0417(17) 0.12(4) Uiso 1 1 d G
C801 C 0.6445(17) 0.575(4) 0.5109(15) 0.02(2) Uiso 1 1 d DG
C802 C 0.674(2) 0.518(6) 0.4849(9) 0.24(8) Uiso 1 1 d DG
C803 C 0.7069(17) 0.442(5) 0.5034(15) 0.01(2) Uiso 1 1 d DG
C804 C 0.6973(18) 0.452(5) 0.5408(12) 0.03(3) Uiso 1 1 d DG
C805 C 0.6588(18) 0.534(5) 0.5454(11) 0.02(2) Uiso 1 1 d G
C21 C 0.8516(15) 0.078(4) 0.5786(10) 0.01(2) Uiso 1 1 d G
C22 C 0.8355(15) -0.019(4) 0.5588(14) 0.14(5) Uiso 1 1 d G
C23 C 0.8481(16) -0.029(3) 0.5227(14) 0.10(4) Uiso 1 1 d G
C24 C 0.8766(16) 0.057(4) 0.5064(10) 0.02(2) Uiso 1 1 d G
C25 C 0.8927(10) 0.154(3) 0.5263(7) -0.001(18) Uiso 1 1 d G
C26 C 0.8801(11) 0.164(3) 0.5624(7) 0.02(2) Uiso 1 1 d G
C27 C 0.8962(16) 0.261(4) 0.5822(9) 0.12(4) Uiso 1 1 d G
C28 C 0.9247(16) 0.347(3) 0.5660(14) 0.04(3) Uiso 1 1 d G
C29 C 0.9373(14) 0.337(3) 0.5299(14) 0.03(3) Uiso 1 1 d G
C30 C 0.9213(13) 0.240(4) 0.5101(10) 0.01(2) Uiso 1 1 d G
C401 C 0.843(4) 0.079(6) 0.696(2) 0.27(17) Uiso 1 1 d G
C402 C 0.795(3) 0.117(7) 0.695(2) 0.13(5) Uiso 1 1 d G
C403 C 0.7843(19) 0.237(9) 0.6945(15) 0.07(3) Uiso 1 1 d G
C404 C 0.822(3) 0.320(6) 0.6954(19) 0.07(4) Uiso 1 1 d G
C405 C 0.870(3) 0.281(8) 0.6966(18) 0.09(4) Uiso 1 1 d G
C406 C 0.880(2) 0.161(10) 0.6970(19) 0.09(4) Uiso 1 1 d G
Ru8 Ru 0.8870(2) 0.1640(8) 0.4356(3) 0.077(3) Uani 1 1 d D
N4 N 0.792(3) 0.278(7) 0.615(2) 2.0(13) Uiso 1 1 d DG
C411 C 0.783(3) 0.399(6) 0.615(2) 0.16(5) Uiso 1 1 d G
C412 C 0.750(2) 0.447(4) 0.5912(18) 0.08(4) Uiso 1 1 d G
C413 C 0.725(2) 0.374(6) 0.5674(15) 0.04(3) Uiso 1 1 d DG
C414 C 0.733(3) 0.253(6) 0.5677(18) 0.6(3) Uiso 1 1 d G
C415 C 0.767(3) 0.205(5) 0.592(2) 0.08(3) Uiso 1 1 d G
C951 C 0.122(2) 0.204(5) 0.9765(14) 0.05(3) Uiso 1 1 d G
C953 C 0.1210(19) 0.217(5) 1.0145(13) 0.02(2) Uiso 1 1 d G
C954 C 0.089(2) 0.312(6) 1.0230(11) 0.02(2) Uiso 1 1 d G
C952 C 0.070(3) 0.358(6) 0.9903(16) 2.0(17) Uiso 1 1 d G
C584 C 0.090(2) 0.291(6) 0.9615(10) 0.03(3) Uiso 1 1 d G
C501 C 0.684(2) 0.655(7) 0.710(2) 0.09(4) Uiso 1 1 d G
C503 C 0.659(3) 0.608(5) 0.739(2) 0.08(3) Uiso 1 1 d G
C504 C 0.628(3) 0.680(8) 0.7594(15) 0.13(4) Uiso 1 1 d G
C505 C 0.622(2) 0.799(8) 0.7502(19) 0.14(5) Uiso 1 1 d DG
C506 C 0.647(3) 0.845(5) 0.721(2) 0.05(3) Uiso 1 1 d G
C502 C 0.678(2) 0.773(8) 0.7010(14) 0.06(4) Uiso 1 1 d G
Ru2 Ru 0.3406(3) 0.2012(10) 0.8487(3) 0.087(4) Uani 1 1 d D
C601 C 0.183(2) 0.629(5) 0.7886(17) 0.01(2) Uiso 1 1 d G
C602 C 0.156(2) 0.615(5) 0.7571(16) 0.15(6) Uiso 1 1 d G
C603 C 0.127(3) 0.707(7) 0.7444(15) 0.07(3) Uiso 1 1 d G
C604 C 0.125(3) 0.813(6) 0.763(2) 1.0(8) Uiso 1 1 d G
C605 C 0.152(3) 0.827(5) 0.795(2) 0.07(3) Uiso 1 1 d G
C606 C 0.181(3) 0.735(6) 0.8075(16) 2.0(16) Uiso 1 1 d G
Ru5 Ru 0.6038(3) 0.7016(12) 0.7040(2) 0.117(5) Uani 1 1 d D
C201 C 0.3813(18) 0.214(5) 0.8023(19) 2.0(16) Uiso 1 1 d G
C202 C 0.3746(17) 0.092(5) 0.8008(15) -0.001(19) Uiso 1 1 d G
C203 C 0.328(2) 0.045(5) 0.802(2) 0.6(3) Uiso 1 1 d G
C204 C 0.2878(16) 0.119(7) 0.8040(19) 0.08(4) Uiso 1 1 d G
C205 C 0.294(2) 0.241(7) 0.8055(14) 0.06(3) Uiso 1 1 d G
C206 C 0.341(3) 0.288(4) 0.805(2) 0.04(3) Uiso 1 1 d G
C807 C 0.574(5) 0.452(11) 0.522(3) 0.5(3) Uiso 1 1 d G
C806 C 0.583(4) 0.467(9) 0.484(3) 0.12(4) Uiso 1 1 d G
C833 C 0.586(4) 0.353(12) 0.468(2) 0.10(5) Uiso 1 1 d G
C818 C 0.579(4) 0.267(8) 0.496(4) 0.18(9) Uiso 1 1 d G
C595 C 0.572(4) 0.329(13) 0.529(3) 0.18(6) Uiso 1 1 d G
N2 N 0.2892(15) 0.285(5) 0.8827(12) 0.04(2) Uiso 1 1 d DG
C121 C 0.259(2) 0.205(4) 0.9003(16) 0.09(4) Uiso 1 1 d G
C391 C 0.225(2) 0.246(7) 0.9249(15) 0.09(4) Uiso 1 1 d G
C392 C 0.2208(19) 0.366(8) 0.9319(14) 0.13(5) Uiso 1 1 d DG
C393 C 0.251(3) 0.446(5) 0.914(2) 0.09(4) Uiso 1 1 d G
C372 C 0.285(2) 0.405(5) 0.8897(17) 0.38(16) Uiso 1 1 d G
Ru3 Ru 0.1045(3) 0.7086(10) 0.7954(3) 0.096(4) Uani 1 1 d D
C106 C 0.455(3) 0.118(6) 1.095(2) 2.0(19) Uiso 1 1 d G
C105 C 0.442(3) 0.235(5) 1.1009(18) 0.05(3) Uiso 1 1 d G
C104 C 0.396(3) 0.263(6) 1.113(2) 0.11(5) Uiso 1 1 d G
C103 C 0.362(3) 0.174(9) 1.120(3) 0.35(11) Uiso 1 1 d G
C102 C 0.375(3) 0.056(8) 1.114(2) 0.19(7) Uiso 1 1 d G
C101 C 0.422(4) 0.028(5) 1.102(2) 0.07(3) Uiso 1 1 d G
Ru6 Ru 0.3053(3) 0.6348(14) 0.6820(3) 0.145(6) Uani 1 1 d D
N7 N 0.3205(15) 0.601(6) 0.6283(7) 0.014(18) Uiso 1 1 d DG
C711 C 0.324(2) 0.681(4) 0.6001(16) 0.06(3) Uiso 1 1 d G
C712 C 0.324(2) 0.641(8) 0.5648(11) 0.08(4) Uiso 1 1 d G
C713 C 0.322(3) 0.520(9) 0.5576(11) 0.20(7) Uiso 1 1 d G
C714 C 0.319(3) 0.440(5) 0.586(2) 0.33(11) Uiso 1 1 d G
C715 C 0.318(2) 0.480(5) 0.6212(16) 0.06(3) Uiso 1 1 d G
O3 O 0.351(2) 0.089(8) 0.8911(19) 0.30(10) Uani 1 1 d D
N8 N -0.176(2) 0.581(8) 0.8708(9) 0.10(3) Uiso 1 1 d DG
C815 C -0.184(3) 0.684(6) 0.890(2) 0.15(5) Uiso 1 1 d G
C814 C -0.188(3) 0.679(5) 0.927(2) 0.35(12) Uiso 1 1 d G
C813 C -0.185(2) 0.571(7) 0.9452(9) 0.03(2) Uiso 1 1 d G
C812 C -0.177(2) 0.468(5) 0.9257(15) 0.06(3) Uiso 1 1 d G
C811 C -0.173(2) 0.473(6) 0.8885(14) 0.07(4) Uiso 1 1 d G
O8 O 0.873(3) 0.248(10) 0.6047(16) 0.22(5) Uiso 1 1 d D
C613 C 0.1337(19) 0.584(5) 0.9190(8) 0.19(7) Uiso 1 1 d G
C614 C 0.1263(19) 0.703(5) 0.9108(12) 0.03(2) Uiso 1 1 d G
C615 C 0.1151(18) 0.737(4) 0.8758(15) 0.01(2) Uiso 1 1 d G
N6 N 0.1113(19) 0.652(6) 0.8490(8) 0.08(3) Uiso 1 1 d DG
C611 C 0.119(2) 0.533(5) 0.8571(11) 0.18(6) Uiso 1 1 d G
C612 C 0.1299(19) 0.499(4) 0.8921(14) -0.001(19) Uiso 1 1 d G
O7 O 0.8403(19) 0.063(4) 0.6143(11) 0.049(18) Uiso 1 1 d D
N5 N 0.6149(19) 0.648(7) 0.6500(9) 0.10(3) Uiso 1 1 d DG
C515 C 0.624(2) 0.731(4) 0.6230(19) 0.07(3) Uiso 1 1 d G
C514 C 0.6333(19) 0.693(5) 0.5882(14) 0.09(3) Uiso 1 1 d G
C513 C 0.6339(16) 0.572(6) 0.5803(9) 0.00(2) Uiso 1 1 d G
C512 C 0.625(2) 0.490(4) 0.6072(18) 0.07(3) Uiso 1 1 d G
C511 C 0.616(2) 0.528(6) 0.6421(13) 0.05(3) Uiso 1 1 d G
O5 O 0.847(2) 0.089(5) 0.4804(12) 0.12(2) Uiso 1 1 d D
C304 C 0.880(2) 0.040(6) 0.3929(19) 0.7(5) Uiso 1 1 d G
C305 C 0.8692(18) 0.157(7) 0.3844(18) 0.06(3) Uiso 1 1 d G
C306 C 0.905(3) 0.242(5) 0.3873(17) 0.26(10) Uiso 1 1 d G
C301 C 0.952(2) 0.211(6) 0.3987(16) 0.04(3) Uiso 1 1 d G
C302 C 0.9621(16) 0.094(6) 0.4071(14) 0.08(3) Uiso 1 1 d G
C303 C 0.926(2) 0.008(5) 0.4042(17) 0.03(2) Uiso 1 1 d G
O2 O 0.4294(19) 0.267(5) 1.0304(19) 0.15(4) Uani 1 1 d D
N3 N 0.823(2) 0.246(10) 0.4555(17) 0.14(4) Uiso 1 1 d DG
C315 C 0.781(4) 0.187(7) 0.467(3) 0.18(6) Uiso 1 1 d G
C314 C 0.742(3) 0.250(13) 0.481(3) 1.6(10) Uiso 1 1 d G
C313 C 0.743(4) 0.373(13) 0.482(3) 0.4(2) Uiso 1 1 d DG
C312 C 0.785(5) 0.432(7) 0.470(3) 0.30(11) Uiso 1 1 d G
C311 C 0.824(3) 0.369(10) 0.457(2) 0.10(4) Uiso 1 1 d G
C107 C 0.489(3) 0.018(9) 1.089(3) 0.08(3) Uiso 1 1 d .
O14 O 0.3733(15) 0.721(6) 0.683(2) 0.15(3) Uiso 1 1 d D
Co2 Co 0.6349(5) 0.4017(14) 0.5135(5) 0.092(6) Uani 1 1 d .
O132 O 0.6282(19) 0.683(4) 0.5082(14) 0.071(19) Uiso 1 1 d D
O123 O 0.409(2) 0.741(7) 0.862(4) 0.24(7) Uani 1 1 d .
O39 O 0.346(2) 0.561(6) 0.8039(17) 0.11(2) Uiso 1 1 d .
O9 O 0.5489(13) 0.574(3) 0.6966(12) 0.11(3) Uiso 1 1 d D
O1 O 0.3668(18) 0.057(4) 1.0224(11) 0.08(2) Uani 1 1 d D
Ru4 Ru -0.1953(3) 0.6311(14) 0.8184(3) 0.145(6) Uani 1 1 d D
O12 O 0.049(4) 0.595(14) 0.783(3) 0.50(13) Uiso 1 1 d D
O11 O 0.0496(14) 0.812(4) 0.8158(15) 0.09(2) Uiso 1 1 d D
O16 O -0.1414(14) 0.754(4) 0.8249(13) 0.043(18) Uiso 1 1 d D
O15 O -0.1395(17) 0.512(5) 0.8126(16) 0.08(2) Uiso 1 1 d D
F5 F 0.323(4) 0.744(10) 0.857(3) 0.28(5) Uiso 1 1 d .
C108 C 0.498(3) 0.004(8) 1.053(3) 0.07(3) Uiso 1 1 d .
C109 C 0.510(4) -0.084(11) 1.115(3) 0.12(5) Uiso 1 1 d .
F4 F 0.329(3) 0.807(8) 0.818(2) 0.17(3) Uiso 1 1 d .
C557 C 0.833(4) 0.082(11) 0.387(3) 0.11(4) Uiso 1 1 d .
O81 O 0.3454(15) 0.685(5) 0.8274(12) 0.022(14) Uiso 1 1 d .
C586 C 0.408(3) 0.202(10) 0.803(2) 0.07(3) Uiso 1 1 d .
O64 O 0.8521(14) 0.648(4) 0.6754(10) 0.009(12) Uiso 1 1 d .
C640 C 0.564(4) 0.247(10) 0.806(3) 0.11(4) Uiso 1 1 d .
S12 S 0.8333(14) 0.759(4) 0.707(3) 0.36(6) Uani 1 1 d .
O181 O 0.850(3) 0.676(8) 0.6340(19) 0.14(3) Uiso 1 1 d .
C507 C 0.604(12) 0.87(3) 0.782(6) 0.4(2) Uiso 1 1 d D
S7 S 0.885(2) 0.641(6) 0.3912(18) 0.25(3) Uiso 1 1 d .
S8 S 0.3314(19) 0.137(5) 0.6199(15) 0.22(2) Uiso 1 1 d .
O103 O 0.327(2) 0.149(6) 0.5813(16) 0.08(2) Uiso 1 1 d .
O151 O 0.404(3) 0.093(7) 0.6283(19) 0.12(3) Uiso 1 1 d .
O161 O 0.368(4) 0.012(10) 0.590(3) 0.23(4) Uiso 1 1 d .
O114 O 0.430(4) 0.779(10) 0.830(3) 0.20(5) Uiso 1 1 d .
O115 O 0.908(6) 0.621(15) 0.430(5) 0.37(8) Uiso 1 1 d .
O116 O 0.823(4) 0.242(9) 0.364(2) 0.19(4) Uiso 1 1 d .
S9 S 0.8373(13) 0.090(8) 0.8794(18) 0.28(4) Uani 1 1 d .
O119 O 0.957(4) 0.676(12) 0.382(3) 0.23(5) Uiso 1 1 d .
O118 O 0.654(4) 0.359(10) 0.764(3) 0.20(4) Uiso 1 1 d .
C754 C 0.407(4) 0.152(11) 0.672(3) 0.11(4) Uiso 1 1 d .
C452 C 0.919(4) 0.743(12) 0.726(3) 0.12(5) Uiso 1 1 d .
C451 C 0.846(4) 0.041(14) 0.700(3) 0.07(6) Uiso 1 1 d .
O131 O 0.887(3) 0.751(7) 0.355(2) 0.14(3) Uiso 1 1 d .
C91 C 0.454(6) 0.039(14) 0.736(4) 0.17(6) Uiso 1 1 d .
O183 O 0.823(4) -0.015(9) 0.875(3) 0.15(4) Uiso 1 1 d .
C651 C 0.341(4) 0.847(10) 0.771(3) 0.11(4) Uiso 1 1 d .
C436 C 0.994(5) 0.919(13) 0.441(4) 0.20(6) Uiso 1 1 d .
C437 C 0.965(5) 0.125(13) 0.628(3) 0.16(6) Uiso 1 1 d .
O6 O 0.915(2) 0.245(6) 0.4802(12) 0.11(3) Uiso 1 1 d D
C558 C 0.904(3) 0.571(7) 0.657(2) 0.03(3) Uiso 1 1 d .
F14 F 0.941(4) 0.754(10) 0.677(3) 0.24(5) Uiso 1 1 d .
F15 F 0.970(5) 0.689(15) 0.530(3) 0.36(6) Uiso 1 1 d .
F16 F 0.902(3) 0.639(9) 0.698(3) 0.21(4) Uiso 1 1 d .
O4 O 0.3876(15) 0.298(4) 0.8805(12) 0.035(17) Uiso 1 1 d D
O83 O 0.477(5) 0.047(13) 0.669(4) 0.29(6) Uiso 1 1 d .
O10 O 0.5453(16) 0.822(3) 0.700(2) 2.0(14) Uiso 1 1 d D
O13 O 0.349(3) 0.402(15) 0.666(5) 1.5(10) Uiso 1 1 d D
O551 O 0.122(2) 0.675(6) 0.9901(14) 0.08(2) Uiso 1 1 d .
C556 C 0.375(2) 0.677(7) 0.1011(16) 0.02(2) Uiso 1 1 d .

loop_
_atom_site_aniso_label
_atom_site_aniso_U_11
_atom_site_aniso_U_22
_atom_site_aniso_U_33
_atom_site_aniso_U_23
_atom_site_aniso_U_13
_atom_site_aniso_U_12
Co1 0.004(8) 0.171(17) 0.096(14) 0.000(12) 0.020(8) -0.015(9)
Ru1 0.026(6) 0.273(17) 0.128(10) 0.022(12) 0.010(6) 0.036(9)
Ru7 0.032(5) 0.160(11) 0.117(8) -0.003(9) 0.001(5) 0.020(7)
Ru8 0.018(5) 0.012(6) 0.201(10) -0.019(7) 0.015(5) 0.013(4)
Ru2 0.027(5) 0.087(9) 0.147(10) 0.007(8) 0.021(5) 0.007(6)
Ru5 0.051(6) 0.205(13) 0.094(8) 0.021(9) -0.007(5) -0.087(8)
Ru3 0.051(6) 0.117(10) 0.121(9) 0.009(8) 0.004(6) -0.022(7)
Ru6 0.023(6) 0.289(18) 0.123(9) 0.020(10) 0.015(6) -0.047(8)
O3 0.10(7) 0.7(3) 0.09(6) 0.21(10) -0.07(6) -0.26(12)
O2 0.03(4) 0.08(6) 0.33(12) 0.03(6) 0.10(6) 0.02(4)
Co2 0.024(9) 0.076(13) 0.176(18) -0.006(12) -0.002(10) 0.006(9)
O123 0.01(4) 0.09(8) 0.61(19) 0.19(10) -0.10(8) -0.03(4)
O1 0.04(4) 0.13(7) 0.07(6) 0.07(5) 0.05(4) 0.03(4)
Ru4 0.022(6) 0.298(19) 0.114(9) 0.020(10) 0.007(6) -0.026(9)
S12 0.06(3) 0.06(4) 0.96(17) 0.14(6) 0.02(6) 0.05(3)
S9 0.03(2) 0.40(11) 0.41(8) 0.13(8) -0.09(3) -0.04(4)

loop_
_atom_type_symbol
_atom_type_description
_atom_type_scat_dispersion_real
_atom_type_scat_dispersion_imag
_atom_type_scat_source
C C 0.0033 0.0016 'International Tables Vol C Tables 4.2.6.8 and 6.1.1.4'
H H 0.0000 0.0000 'International Tables Vol C Tables 4.2.6.8 and 6.1.1.4'
F F 0.0171 0.0103 'International Tables Vol C Tables 4.2.6.8 and 6.1.1.4'
S S 0.1246 0.1234 'International Tables Vol C Tables 4.2.6.8 and 6.1.1.4'
Co Co 0.3494 0.9721 'International Tables Vol C Tables 4.2.6.8 and 6.1.1.4'
Ru Ru -1.2594 0.8363 'International Tables Vol C Tables 4.2.6.8 and 6.1.1.4'
O O 0.0106 0.0060 'International Tables Vol C Tables 4.2.6.8 and 6.1.1.4'
N N 0.0061 0.0033 'International Tables Vol C Tables 4.2.6.8 and 6.1.1.4'

loop_
_geom_angle_atom_site_label_1
_geom_angle_atom_site_label_2
_geom_angle_atom_site_label_3
_geom_angle
_geom_angle_site_symmetry_1
_geom_angle_site_symmetry_3
C706 C703 C702 120.0 . .
C706 C703 Ru6 73.8(9) . .
C702 C703 Ru6 72.7(9) . .
C704 C706 C703 120.00(7) . .
C704 C706 Ru6 72.8(8) . .
C703 C706 Ru6 73.6(8) . .
C701 C704 C706 120.0 . .
C701 C704 Ru6 72.5(8) . .
C706 C704 Ru6 74.5(8) . .
C705 C701 C704 120.00(5) . .
C705 C701 Ru6 73.3(9) . .
C704 C701 Ru6 74.5(9) . .
C701 C705 C702 120.00(7) . .
C701 C705 Ru6 73.5(9) . .
C702 C705 Ru6 74.3(8) . .
C705 C702 C703 120.0 . .
C705 C702 Ru6 72.6(8) . .
C703 C702 Ru6 74.6(9) . .
C555 C551 C552 108.0 . .
C555 C551 C813 132(10) . 2_557
C552 C551 C813 120(10) . 2_557
C555 C551 Co1 68(3) . .
C552 C551 Co1 74(2) . .
C813 C551 Co1 131(10) 2_557 .
C553 C552 C551 108.0 . .
C553 C552 C113 124(6) . .
C551 C552 C113 127(6) . .
C553 C552 Co1 71(3) . .
C551 C552 Co1 69(2) . .
C113 C552 Co1 122(5) . .
C554 C553 C552 108.0 . .
C554 C553 C392 117(6) . .
C552 C553 C392 135(6) . .
C554 C553 Co1 68(2) . .
C552 C553 Co1 72(3) . .
C392 C553 Co1 120(5) . .
C553 C554 C555 108.0 . .
C553 C554 C613 145(5) . .
C555 C554 C613 106(5) . .
C553 C554 Co1 74(2) . .
C555 C554 Co1 69(3) . .
C613 C554 Co1 117(5) . .
O551 C555 C551 120(6) . .
O551 C555 C554 131(6) . .
C551 C555 C554 108.0 . .
O551 C555 Co1 125(4) . .
C551 C555 Co1 73(3) . .
C554 C555 Co1 72(3) . .
C778 C774 C772 120.00(8) . .
C778 C774 Ru4 75.7(13) . .
C772 C774 Ru4 71.9(14) . .
C777 C778 C774 120.00(9) . .
C777 C778 Ru4 73.8(7) . .
C774 C778 Ru4 72.6(10) . .
C778 C777 C775 120.00(7) . .
C778 C777 Ru4 74.7(9) . .
C775 C777 Ru4 72.1(13) . .
C776 C775 C777 120.00(10) . .
C776 C775 Ru4 72.2(12) . .
C777 C775 Ru4 76.0(15) . .
C775 C776 C772 120.00(15) . .
C775 C776 Ru4 75.3(12) . .
C772 C776 Ru4 74.1(7) . .
C776 C772 C774 120.0 . .
C776 C772 Ru4 73.2(9) . .
C774 C772 Ru4 75.9(14) . .
C952 Co1 C584 43.9(16) . .
C952 Co1 C954 42.2(14) . .
C584 Co1 C954 69.1(18) . .
C952 Co1 C555 122(2) . .
C584 Co1 C555 138(2) . .
C954 Co1 C555 132(2) . .
C952 Co1 C551 137(3) . .
C584 Co1 C551 177(2) . .
C954 Co1 C551 113(2) . .
C555 Co1 C551 38.8(10) . .
C952 Co1 C554 131(2) . .
C584 Co1 C554 113(2) . .
C954 Co1 C554 168(2) . .
C555 Co1 C554 39.2(12) . .
C551 Co1 C554 64.6(13) . .
C952 Co1 C552 165(3) . .
C584 Co1 C552 143(3) . .
C954 Co1 C552 123(2) . .
C555 Co1 C552 63.9(13) . .
C551 Co1 C552 37.6(11) . .
C554 Co1 C552 63.4(13) . .
C952 Co1 C553 157(3) . .
C584 Co1 C553 115(2) . .
C954 Co1 C553 153(2) . .
C555 Co1 C553 64.2(15) . .
C551 Co1 C553 63.2(12) . .
C554 Co1 C553 38.1(12) . .
C552 Co1 C553 37.2(9) . .
C952 Co1 C951 66.6(15) . .
C584 Co1 C951 37.7(10) . .
C954 Co1 C951 62.9(12) . .
C555 Co1 C951 165(2) . .
C551 Co1 C951 145(2) . .
C554 Co1 C951 126(2) . .
C552 Co1 C951 112(2) . .
C553 Co1 C951 103.4(19) . .
C952 Co1 C953 65.3(14) . .
C584 Co1 C953 63.2(13) . .
C954 Co1 C953 36.6(8) . .
C555 Co1 C953 157(2) . .
C551 Co1 C953 120(2) . .
C554 Co1 C953 155(2) . .
C552 Co1 C953 104.2(18) . .
C553 Co1 C953 119(2) . .
C951 Co1 C953 35.3(8) . .
O1 C1 C2 106(4) . .
O1 C1 C6 131(4) . .
C2 C1 C6 120.0 . .
C3 C2 C1 120.00(6) . .
C4 C3 C2 120.0 . .
O3 C4 C3 127(5) . .
O3 C4 C5 112(5) . .
C3 C4 C5 120.0 . .
C6 C5 C4 120.00(5) . .
C6 C5 C10 120.00(6) . .
C4 C5 C10 120.0 . .
C7 C6 C5 120.0 . .
C7 C6 C1 120.0 . .
C5 C6 C1 120.00(7) . .
C6 C7 C8 120.0 . .
C6 C7 O2 128(3) . .
C8 C7 O2 112(3) . .
C9 C8 C7 120.00(7) . .
C8 C9 C10 120.00(5) . .
O4 C10 C9 107(3) . .
O4 C10 C5 132(3) . .
C9 C10 C5 120.0 . .
O1 Ru1 O2 92(3) . .
O1 Ru1 N1 78(2) . .
O2 Ru1 N1 89(2) . .
O1 Ru1 C105 152(3) . .
O2 Ru1 C105 77(3) . .
N1 Ru1 C105 127(3) . .
O1 Ru1 C104 169(3) . .
O2 Ru1 C104 99(4) . .
N1 Ru1 C104 98(2) . .
C105 Ru1 C104 37.3(10) . .
O1 Ru1 C106 119(2) . .
O2 Ru1 C106 89(3) . .
N1 Ru1 C106 163(3) . .
C105 Ru1 C106 36.5(11) . .
C104 Ru1 C106 66.2(13) . .
O1 Ru1 C103 132(3) . .
O2 Ru1 C103 136(4) . .
N1 Ru1 C103 93(3) . .
C105 Ru1 C103 66.8(15) . .
C104 Ru1 C103 37.4(13) . .
C106 Ru1 C103 77.8(13) . .
O1 Ru1 C101 101(2) . .
O2 Ru1 C101 121(3) . .
N1 Ru1 C101 150(3) . .
C105 Ru1 C101 65.3(16) . .
C104 Ru1 C101 77.8(13) . .
C106 Ru1 C101 35.8(12) . .
C103 Ru1 C101 65.5(16) . .
O1 Ru1 C102 106(3) . .
O2 Ru1 C102 153(3) . .
N1 Ru1 C102 115(3) . .
C105 Ru1 C102 77.8(13) . .
C104 Ru1 C102 66.4(18) . .
C106 Ru1 C102 65.0(16) . .
C103 Ru1 C102 36.7(13) . .
C101 Ru1 C102 35.9(11) . .
O12 C41 C42 119(6) . .
O12 C41 C46 116(8) . .
C42 C41 C46 120.0 . .
C43 C42 C41 120.0 . .
C44 C43 C42 120.00(6) . .
O15 C44 C43 106(4) . .
O15 C44 C45 134(4) . .
C43 C44 C45 120.0 . .
C44 C45 C46 120.0 . .
C44 C45 C50 120.0 . .
C46 C45 C50 120.00(6) . .
C47 C46 C45 120.0 . .
C47 C46 C41 120.0 . .
C45 C46 C41 120.00(7) . .
C46 C47 C48 120.0 . .
C46 C47 O11 134(4) . .
C48 C47 O11 105(4) . .
C47 C48 C49 120.00(8) . .
C48 C49 C50 120.0 . .
O16 C50 C49 119(4) . .
O16 C50 C45 119(4) . .
C49 C50 C45 120.0 . .
C406 Ru7 O7 115(3) . .
C406 Ru7 O8 122(4) . .
O7 Ru7 O8 69(3) . .
C406 Ru7 C405 39.3(10) . .
O7 Ru7 C405 153(3) . .
O8 Ru7 C405 113(3) . .
C406 Ru7 C401 39.1(14) . .
O7 Ru7 C401 94(3) . .
O8 Ru7 C401 147(4) . .
C405 Ru7 C401 69.9(15) . .
C406 Ru7 N4 161(3) . .
O7 Ru7 N4 84(3) . .
O8 Ru7 N4 67(4) . .
C405 Ru7 N4 123(4) . .
C401 Ru7 N4 142(4) . .
C406 Ru7 C404 68.8(14) . .
O7 Ru7 C404 164(3) . .
O8 Ru7 C404 123(4) . .
C405 Ru7 C404 37.6(11) . .
C401 Ru7 C404 80.0(13) . .
N4 Ru7 C404 92(3) . .
C406 Ru7 C402 68.4(19) . .
O7 Ru7 C402 101(3) . .
O8 Ru7 C402 167(3) . .
C405 Ru7 C402 80.0(13) . .
C401 Ru7 C402 37.2(13) . .
N4 Ru7 C402 105(4) . .
C404 Ru7 C402 65.6(12) . .
C406 Ru7 C403 79.9(13) . .
O7 Ru7 C403 128(3) . .
O8 Ru7 C403 146(4) . .
C405 Ru7 C403 66.7(14) . .
C401 Ru7 C403 66.4(15) . .
N4 Ru7 C403 85(3) . .
C404 Ru7 C403 36.0(9) . .
C402 Ru7 C403 35.9(9) . .
C406 Ru7 C451 41(4) . .
O7 Ru7 C451 89(3) . .
O8 Ru7 C451 143(4) . .
C405 Ru7 C451 74(4) . .
C401 Ru7 C451 6(4) . .
N4 Ru7 C451 143(3) . .
C404 Ru7 C451 86(3) . .
C402 Ru7 C451 40(4) . .
C403 Ru7 C451 71(3) . .
O9 C31 C32 171.3(14) . .
O9 C31 C36 68.6(13) . .
C32 C31 C36 120.0 . .
C31 C32 C33 120.00(6) . .
C32 C33 C34 120.00(7) . .
C35 C34 C33 120.0 . .
C35 C34 O13 154(6) . .
C33 C34 O13 85(5) . .
C36 C35 C34 120.0 . .
C36 C35 C40 120.00(9) . .
C34 C35 C40 120.00(6) . .
C37 C36 C35 120.0 . .
C37 C36 C31 120.0 . .
C35 C36 C31 120.0 . .
C36 C37 C38 120.0 . .
C36 C37 O10 171(3) . .
C38 C37 O10 51(3) . .
C37 C38 C39 120.00(9) . .
C40 C39 C38 120.0 . .
C39 C40 C35 120.0 . .
C39 C40 O14 123(6) . .
C35 C40 O14 117(6) . .
C111 N1 C115 120.0 . .
C111 N1 Ru1 120(4) . .
C115 N1 Ru1 120(4) . .
C112 C111 N1 120.00(7) . .
C111 C112 C113 120.00(11) . .
C114 C113 C112 120.0 . .
C114 C113 C552 106(6) . .
C112 C113 C552 132(6) . .
C113 C114 C115 120.00(6) . .
C114 C115 N1 120.00(10) . .
O132 C801 C805 118(5) . .
O132 C801 C802 125(5) . .
C805 C801 C802 108.0 . .
O132 C801 Co2 152(4) . .
C805 C801 Co2 71(2) . .
C802 C801 Co2 70(2) . .
C803 C802 C801 108.0 . .
C803 C802 C713 117(10) . 2_656
C801 C802 C713 135(10) . 2_656
C803 C802 Co2 71.8(19) . .
C801 C802 Co2 68.2(19) . .
C713 C802 Co2 125(10) 2_656 .
C802 C803 C804 108.0 . .
C802 C803 C313 118(7) . .
C804 C803 C313 134(7) . .
C802 C803 Co2 67(2) . .
C804 C803 Co2 70(2) . .
C313 C803 Co2 129(7) . .
C805 C804 C803 108.0 . .
C805 C804 C413 132(5) . .
C803 C804 C413 120(5) . .
C805 C804 Co2 67.8(18) . .
C803 C804 Co2 70(2) . .
C413 C804 Co2 125(4) . .
C801 C805 C804 108.0 . .
C801 C805 C513 123(5) . .
C804 C805 C513 128(5) . .
C801 C805 Co2 68(2) . .
C804 C805 Co2 71.6(18) . .
C513 C805 Co2 124(4) . .
O7 C21 C22 110(3) . .
O7 C21 C26 130(3) . .
C22 C21 C26 120.0 . .
C23 C22 C21 120.0 . .
C22 C23 C24 120.0 . .
O5 C24 C25 112(4) . .
O5 C24 C23 99(3) . .
C25 C24 C23 120.0 . .
C24 C25 C26 120.0 . .
C24 C25 C30 120.0 . .
C26 C25 C30 120.0 . .
C27 C26 C25 120.0 . .
C27 C26 C21 120.0 . .
C25 C26 C21 120.0 . .
C27 C26 O8 35(3) . .
C25 C26 O8 153(3) . .
C21 C26 O8 86(3) . .
O8 C27 C26 97(7) . .
O8 C27 C28 141(7) . .
C26 C27 C28 120.0 . .
C27 C28 C29 120.0 . .
C28 C29 C30 120.0 . .
O6 C30 C29 122(5) . .
O6 C30 C25 112(4) . .
C29 C30 C25 120.0 . .
C402 C401 C406 120.00(7) . .
C402 C401 Ru7 76(2) . .
C406 C401 Ru7 68(2) . .
C403 C402 C401 120.00(8) . .
C403 C402 C451 133(6) . .
C401 C402 C451 14(6) . .
C403 C402 Ru7 74(3) . .
C401 C402 Ru7 67(2) . .
C451 C402 Ru7 79(6) . .
C402 C403 C404 120.0 . .
C402 C403 Ru7 70(3) . .
C404 C403 Ru7 69(2) . .
C405 C404 C403 120.00(7) . .
C405 C404 Ru7 67(2) . .
C403 C404 Ru7 75(2) . .
C404 C405 C406 120.00(11) . .
C404 C405 Ru7 76(2) . .
C406 C405 Ru7 68(3) . .
C405 C406 C401 120.0 . .
C405 C406 C451 133(6) . .
C401 C406 C451 14(6) . .
C405 C406 Ru7 72(3) . .
C401 C406 Ru7 73(3) . .
C451 C406 Ru7 85(6) . .
C305 Ru8 O5 127(3) . .
C305 Ru8 C306 40.3(11) . .
O5 Ru8 C306 164(3) . .
C305 Ru8 C304 39.4(12) . .
O5 Ru8 C304 106(2) . .
C306 Ru8 C304 70.0(15) . .
C305 Ru8 O6 154(3) . .
O5 Ru8 O6 75(2) . .
C306 Ru8 O6 115(3) . .
C304 Ru8 O6 159(3) . .
C305 Ru8 N3 98(2) . .
O5 Ru8 N3 59(3) . .
C306 Ru8 N3 109(3) . .
C304 Ru8 N3 118(3) . .
O6 Ru8 N3 81(3) . .
C305 Ru8 C301 68.0(14) . .
O5 Ru8 C301 160(2) . .
C306 Ru8 C301 36.5(9) . .
C304 Ru8 C301 77.4(12) . .
O6 Ru8 C301 95(2) . .
N3 Ru8 C301 138(4) . .
C305 Ru8 C303 66.7(16) . .
O5 Ru8 C303 109(2) . .
C306 Ru8 C303 77.3(12) . .
C304 Ru8 C303 35.5(10) . .
O6 Ru8 C303 124(2) . .
N3 Ru8 C303 150(3) . .
C301 Ru8 C303 61.9(10) . .
C305 Ru8 C302 77.1(12) . .
O5 Ru8 C302 129(2) . .
C306 Ru8 C302 63.7(11) . .
C304 Ru8 C302 62.9(12) . .
O6 Ru8 C302 100(2) . .
N3 Ru8 C302 172(3) . .
C301 Ru8 C302 33.8(7) . .
C303 Ru8 C302 33.4(7) . .
C305 Ru8 C557 31(3) . .
O5 Ru8 C557 97(3) . .
C306 Ru8 C557 71(3) . .
C304 Ru8 C557 33(3) . .
O6 Ru8 C557 166(3) . .
N3 Ru8 C557 86(4) . .
C301 Ru8 C557 96(3) . .
C303 Ru8 C557 69(3) . .
C302 Ru8 C557 93(3) . .
C411 N4 C415 120.0 . .
C411 N4 Ru7 123(4) . .
C415 N4 Ru7 117(4) . .
N4 C411 C412 120.0 . .
C413 C412 C411 120.0 . .
C412 C413 C414 120.0 . .
C412 C413 C804 108(5) . .
C414 C413 C804 131(5) . .
C413 C414 C415 120.0 . .
C414 C415 N4 120.00(5) . .
C584 C951 C953 108.0 . .
C584 C951 Co1 58(3) . .
C953 C951 Co1 74.5(19) . .
C954 C953 C951 108.0 . .
C954 C953 Co1 61(2) . .
C951 C953 Co1 70.2(19) . .
C952 C954 C953 108.0 . .
C952 C954 Co1 59(3) . .
C953 C954 Co1 83(3) . .
C954 C952 C584 108.0 . .
C954 C952 Co1 79(3) . .
C584 C952 Co1 74(3) . .
C952 C584 C951 108.0 . .
C952 C584 Co1 62(3) . .
C951 C584 Co1 84(3) . .
C503 C501 C502 120.0 . .
C503 C501 Ru5 72(2) . .
C502 C501 Ru5 69(2) . .
C504 C503 C501 120.0 . .
C504 C503 Ru5 68(2) . .
C501 C503 Ru5 73(2) . .
C505 C504 C503 120.0 . .
C505 C504 Ru5 68(2) . .
C503 C504 Ru5 75(2) . .
C504 C505 C506 120.0 . .
C504 C505 C507 111(10) . .
C506 C505 C507 125(10) . .
C504 C505 Ru5 74(2) . .
C506 C505 Ru5 71(2) . .
C507 C505 Ru5 147(10) . .
C502 C506 C505 120.0 . .
C502 C506 Ru5 75(2) . .
C505 C506 Ru5 70(2) . .
C506 C502 C501 120.0 . .
C506 C502 Ru5 68(2) . .
C501 C502 Ru5 75(2) . .
C206 Ru2 O3 168(3) . .
C206 Ru2 C201 40.7(14) . .
O3 Ru2 C201 128(3) . .
C206 Ru2 O4 102(3) . .
O3 Ru2 O4 78(3) . .
C201 Ru2 O4 96(2) . .
C206 Ru2 C205 40.3(10) . .
O3 Ru2 C205 144(3) . .
C201 Ru2 C205 70.8(15) . .
O4 Ru2 C205 135(3) . .
C206 Ru2 N2 107(2) . .
O3 Ru2 N2 85(3) . .
C201 Ru2 N2 146(2) . .
O4 Ru2 N2 81(2) . .
C205 Ru2 N2 87.5(19) . .
C206 Ru2 C202 67.6(14) . .
O3 Ru2 C202 102(3) . .
C201 Ru2 C202 35.8(8) . .
O4 Ru2 C202 118(2) . .
C205 Ru2 C202 76.9(11) . .
N2 Ru2 C202 161.3(19) . .
C206 Ru2 C204 67.0(12) . .
O3 Ru2 C204 112(3) . .
C201 Ru2 C204 76.8(11) . .
O4 Ru2 C204 169(2) . .
C205 Ru2 C204 35.3(10) . .
N2 Ru2 C204 101(2) . .
C202 Ru2 C204 60.8(12) . .
C206 Ru2 C203 76.5(12) . .
O3 Ru2 C203 97(3) . .
C201 Ru2 C203 62.6(12) . .
O4 Ru2 C203 149(2) . .
C205 Ru2 C203 62.2(13) . .
N2 Ru2 C203 130(2) . .
C202 Ru2 C203 32.9(8) . .
C204 Ru2 C203 32.8(8) . .
C206 Ru2 C586 54(3) . .
O3 Ru2 C586 114(3) . .
C201 Ru2 C586 15(3) . .
O4 Ru2 C586 85(3) . .
C205 Ru2 C586 86(2) . .
N2 Ru2 C586 153(3) . .
C202 Ru2 C586 37(3) . .
C204 Ru2 C586 89(2) . .
C203 Ru2 C586 69(3) . .
C602 C601 C606 120.0 . .
C602 C601 Ru3 70(2) . .
C606 C601 Ru3 65(2) . .
C603 C602 C601 120.0 . .
C603 C602 Ru3 60(2) . .
C601 C602 Ru3 75(2) . .
C602 C603 C604 120.0 . .
C602 C603 Ru3 82(2) . .
C604 C603 Ru3 60(3) . .
C605 C604 C603 120.0 . .
C605 C604 Ru3 71(3) . .
C603 C604 Ru3 77(3) . .
C606 C605 C604 120.00(6) . .
C606 C605 Ru3 82(2) . .
C604 C605 Ru3 64(3) . .
C605 C606 C601 120.0 . .
C605 C606 Ru3 59(2) . .
C601 C606 Ru3 80(2) . .
O10 Ru5 O9 83.5(11) . .
O10 Ru5 C505 85(3) . .
O9 Ru5 C505 130(3) . .
O10 Ru5 N5 103(3) . .
O9 Ru5 N5 77(2) . .
C505 Ru5 N5 153(3) . .
O10 Ru5 C506 87(2) . .
O9 Ru5 C506 166(3) . .
C505 Ru5 C506 38.6(10) . .
N5 Ru5 C506 115(3) . .
O10 Ru5 C504 112(3) . .
O9 Ru5 C504 106(2) . .
C505 Ru5 C504 37.9(10) . .
N5 Ru5 C504 145(3) . .
C506 Ru5 C504 68.3(14) . .
O10 Ru5 C502 118(3) . .
O9 Ru5 C502 156(3) . .
C505 Ru5 C502 68.1(13) . .
N5 Ru5 C502 86(2) . .
C506 Ru5 C502 37.5(9) . .
C504 Ru5 C502 78.8(11) . .
O10 Ru5 C503 148(3) . .
O9 Ru5 C503 104(2) . .
C505 Ru5 C503 66.9(13) . .
N5 Ru5 C503 109(3) . .
C506 Ru5 C503 78.8(11) . .
C504 Ru5 C503 36.4(9) . .
C502 Ru5 C503 65.1(12) . .
O10 Ru5 C501 153(3) . .
O9 Ru5 C501 123(2) . .
C505 Ru5 C501 78.8(11) . .
N5 Ru5 C501 84(2) . .
C506 Ru5 C501 66.4(12) . .
C504 Ru5 C501 65.3(12) . .
C502 Ru5 C501 36.1(8) . .
C503 Ru5 C501 35.6(8) . .
C586 C201 C202 87(9) . .
C586 C201 C206 152(9) . .
C202 C201 C206 120.00(6) . .
C586 C201 Ru2 118(10) . .
C202 C201 Ru2 84(3) . .
C206 C201 Ru2 63.8(19) . .
C201 C202 C203 120.0 . .
C201 C202 C586 29(4) . .
C203 C202 C586 149(4) . .
C201 C202 Ru2 60(2) . .
C203 C202 Ru2 80(2) . .
C586 C202 Ru2 76(4) . .
C202 C203 C204 120.00(6) . .
C202 C203 Ru2 68(2) . .
C204 C203 Ru2 68.8(15) . .
C203 C204 C205 120.00(6) . .
C203 C204 Ru2 78.4(16) . .
C205 C204 Ru2 61(2) . .
C206 C205 C204 120.0 . .
C206 C205 Ru2 63(3) . .
C204 C205 Ru2 84(3) . .
C205 C206 C201 120.00(5) . .
C205 C206 Ru2 77(3) . .
C201 C206 Ru2 75(2) . .
C806 C807 C595 108.00(6) . .
C806 C807 Co2 74(4) . .
C595 C807 Co2 76(5) . .
C807 C806 C833 108.00(7) . .
C807 C806 Co2 62(5) . .
C833 C806 Co2 81(5) . .
C806 C833 C818 108.0 . .
C806 C833 Co2 60(5) . .
C818 C833 Co2 73(4) . .
C595 C818 C833 108.00(7) . .
C595 C818 Co2 61(4) . .
C833 C818 Co2 70(3) . .
C818 C595 C807 108.0 . .
C818 C595 Co2 81(5) . .
C807 C595 Co2 60(5) . .
C121 N2 C372 120.0 . .
C121 N2 Ru2 113(4) . .
C372 N2 Ru2 127(4) . .
N2 C121 C391 120.0 . .
C392 C391 C121 120.00(8) . .
C391 C392 C393 120.0 . .
C391 C392 C553 138(7) . .
C393 C392 C553 99(7) . .
C372 C393 C392 120.00(9) . .
C393 C372 N2 120.00(8) . .
C604 Ru3 C605 44.8(19) . .
C604 Ru3 C603 42.7(15) . .
C605 Ru3 C603 77(2) . .
C604 Ru3 O12 121(5) . .
C605 Ru3 O12 165(5) . .
C603 Ru3 O12 91(3) . .
C604 Ru3 O11 96(3) . .
C605 Ru3 O11 96(2) . .
C603 Ru3 O11 126(3) . .
O12 Ru3 O11 84(4) . .
C604 Ru3 N6 144(3) . .
C605 Ru3 N6 100(3) . .
C603 Ru3 N6 150(3) . .
O12 Ru3 N6 95(5) . .
O11 Ru3 N6 84(2) . .
C604 Ru3 C606 75(2) . .
C605 Ru3 C606 39.5(14) . .
C603 Ru3 C606 83.8(17) . .
O12 Ru3 C606 149(6) . .
O11 Ru3 C606 124(2) . .
N6 Ru3 C606 76(2) . .
C604 Ru3 C602 71.8(18) . .
C605 Ru3 C602 83.7(17) . .
C603 Ru3 C602 37.3(10) . .
O12 Ru3 C602 92(3) . .
O11 Ru3 C602 163(3) . .
N6 Ru3 C602 113(3) . .
C606 Ru3 C602 65.7(13) . .
C604 Ru3 C601 83.5(17) . .
C605 Ru3 C601 68.5(17) . .
C603 Ru3 C601 66.7(14) . .
O12 Ru3 C601 115(5) . .
O11 Ru3 C601 159(2) . .
N6 Ru3 C601 84(2) . .
C606 Ru3 C601 35.6(9) . .
C602 Ru3 C601 34.9(8) . .
C105 C106 C101 120.0 . .
C105 C106 C107 156(6) . .
C101 C106 C107 83(6) . .
C105 C106 Ru1 70(2) . .
C101 C106 Ru1 73(2) . .
C107 C106 Ru1 128(6) . .
C106 C105 C104 120.00(12) . .
C106 C105 Ru1 74(3) . .
C104 C105 Ru1 70(3) . .
C103 C104 C105 120.0 . .
C103 C104 Ru1 72(3) . .
C105 C104 Ru1 73(3) . .
C104 C103 C102 120.00(6) . .
C104 C103 Ru1 70(2) . .
C102 C103 Ru1 74(3) . .
C101 C102 C103 120.00(15) . .
C101 C102 Ru1 73(3) . .
C103 C102 Ru1 69(3) . .
C102 C101 C106 120.00(7) . .
C102 C101 C107 169(5) . .
C106 C101 C107 50(5) . .
C102 C101 Ru1 71(3) . .
C106 C101 Ru1 71(2) . .
C107 C101 Ru1 107(5) . .
N7 Ru6 O14 86(3) . .
N7 Ru6 C705 119(2) . .
O14 Ru6 C705 82(3) . .
N7 Ru6 C701 152(3) . .
O14 Ru6 C701 84(2) . .
C705 Ru6 C701 33.2(3) . .
N7 Ru6 C702 99(2) . .
O14 Ru6 C702 107(3) . .
C705 Ru6 C702 33.1(3) . .
C701 Ru6 C702 59.1(5) . .
N7 Ru6 C704 161(2) . .
O14 Ru6 C704 112(3) . .
C705 Ru6 C704 59.0(5) . .
C701 Ru6 C704 33.0(3) . .
C702 Ru6 C704 69.0(5) . .
N7 Ru6 C703 103(2) . .
O14 Ru6 C703 139(3) . .
C705 Ru6 C703 58.8(5) . .
C701 Ru6 C703 69.0(5) . .
C702 Ru6 C703 32.8(3) . .
C704 Ru6 C703 58.4(5) . .
N7 Ru6 C706 128(2) . .
O14 Ru6 C706 143(3) . .
C705 Ru6 C706 69.0(5) . .
C701 Ru6 C706 58.7(5) . .
C702 Ru6 C706 58.4(5) . .
C704 Ru6 C706 32.7(3) . .
C703 Ru6 C706 32.6(3) . .
N7 Ru6 O13 64(5) . .
O14 Ru6 O13 93.3(16) . .
C705 Ru6 O13 174(2) . .
C701 Ru6 O13 143(4) . .
C702 Ru6 O13 153(2) . .
C704 Ru6 O13 120(5) . .
C703 Ru6 O13 126(3) . .
C706 Ru6 O13 114(5) . .
C711 N7 C715 120.0 . .
C711 N7 Ru6 128(4) . .
C715 N7 Ru6 111(4) . .
C712 C711 N7 120.0 . .
C711 C712 C713 120.0 . .
C714 C713 C712 120.0 . .
C714 C713 C802 138(10) . 2_656
C712 C713 C802 102(10) . 2_656
C713 C714 C715 120.0 . .
C714 C715 N7 120.0 . .
C4 O3 Ru2 152(9) . .
C815 N8 C811 120.0 . .
C815 N8 Ru4 103(5) . .
C811 N8 Ru4 134(5) . .
C814 C815 N8 120.00(8) . .
C815 C814 C813 120.00(5) . .
C812 C813 C814 120.0 . .
C812 C813 C551 105(6) . 2_557
C814 C813 C551 134(6) . 2_557
C813 C812 C811 120.0 . .
C812 C811 N8 120.00(5) . .
C27 O8 C26 48(4) . .
C27 O8 Ru7 166(10) . .
C26 O8 Ru7 129(5) . .
C614 C613 C612 120.0 . .
C614 C613 C554 128(5) . .
C612 C613 C554 107(4) . .
C613 C614 C615 120.0 . .
N6 C615 C614 120.0 . .
C615 N6 C611 120.0 . .
C615 N6 Ru3 118(4) . .
C611 N6 Ru3 121(4) . .
C612 C611 N6 120.0 . .
C611 C612 C613 120.0 . .
C21 O7 Ru7 124(4) . .
C515 N5 C511 120.0 . .
C515 N5 Ru5 121(5) . .
C511 N5 Ru5 119(5) . .
C514 C515 N5 120.00(6) . .
C515 C514 C513 120.0 . .
C514 C513 C512 120.0 . .
C514 C513 C805 117(6) . .
C512 C513 C805 120(5) . .
C511 C512 C513 120.0 . .
C512 C511 N5 120.0 . .
C24 O5 Ru8 111(4) . .
C557 C304 C305 56(6) . .
C557 C304 C303 170(7) . .
C305 C304 C303 120.00(5) . .
C557 C304 Ru8 89(6) . .
C305 C304 Ru8 64(2) . .
C303 C304 Ru8 81.7(19) . .
C557 C305 C306 171(7) . .
C557 C305 C304 61(7) . .
C306 C305 C304 120.0 . .
C557 C305 O116 81(6) . .
C306 C305 O116 100(6) . .
C304 C305 O116 140(6) . .
C557 C305 Ru8 99(7) . .
C306 C305 Ru8 74(2) . .
C304 C305 Ru8 77(2) . .
O116 C305 Ru8 125(5) . .
C305 C306 C301 120.0 . .
C305 C306 Ru8 66(2) . .
C301 C306 Ru8 81(2) . .
C302 C301 C306 120.00(5) . .
C302 C301 Ru8 79(2) . .
C306 C301 Ru8 62.1(19) . .
C301 C302 C303 120.0 . .
C301 C302 Ru8 67(2) . .
C303 C302 Ru8 70(2) . .
C302 C303 C304 120.0 . .
C302 C303 Ru8 77(2) . .
C304 C303 Ru8 62.8(19) . .
C7 O2 Ru1 114(4) . .
C315 N3 C311 120.0 . .
C315 N3 Ru8 125(8) . .
C311 N3 Ru8 115(8) . .
C314 C315 N3 120.00(7) . .
C313 C314 C315 120.0 . .
C312 C313 C314 120.0 . .
C312 C313 C803 118(10) . .
C314 C313 C803 121(10) . .
C313 C312 C311 120.00(6) . .
C312 C311 N3 120.00(6) . .
C108 C107 C106 110(9) . .
C108 C107 C109 115(9) . .
C106 C107 C109 134(9) . .
C108 C107 C101 115(7) . .
C106 C107 C101 47(4) . .
C109 C107 C101 105(7) . .
C40 O14 Ru6 152(7) . .
C807 Co2 C801 79(5) . .
C807 Co2 C595 44(3) . .
C801 Co2 C595 123(5) . .
C807 Co2 C802 113(5) . .
C801 Co2 C802 41.8(12) . .
C595 Co2 C802 153(3) . .
C807 Co2 C806 45(3) . .
C801 Co2 C806 72(3) . .
C595 Co2 C806 71(3) . .
C802 Co2 C806 81(3) . .
C807 Co2 C805 88(4) . .
C801 Co2 C805 41.6(10) . .
C595 Co2 C805 115(5) . .
C802 Co2 C805 69.6(14) . .
C806 Co2 C805 107(4) . .
C807 Co2 C803 149(5) . .
C801 Co2 C803 69.3(14) . .
C595 Co2 C803 166(4) . .
C802 Co2 C803 40.8(11) . .
C806 Co2 C803 121(3) . .
C805 Co2 C803 68.5(12) . .
C807 Co2 C804 127(4) . .
C801 Co2 C804 69.1(12) . .
C595 Co2 C804 133(3) . .
C802 Co2 C804 68.6(13) . .
C806 Co2 C804 141(3) . .
C805 Co2 C804 40.6(10) . .
C803 Co2 C804 40.2(9) . .
C807 Co2 C818 68(3) . .
C801 Co2 C818 138(3) . .
C595 Co2 C818 38.5(19) . .
C802 Co2 C818 131(4) . .
C806 Co2 C818 66(2) . .
C805 Co2 C818 153(4) . .
C803 Co2 C818 138(4) . .
C804 Co2 C818 153(3) . .
C807 Co2 C833 69(2) . .
C801 Co2 C833 107(4) . .
C595 Co2 C833 66(2) . .
C802 Co2 C833 95(3) . .
C806 Co2 C833 39.2(15) . .
C805 Co2 C833 146(4) . .
C803 Co2 C833 120(3) . .
C804 Co2 C833 160(3) . .
C818 Co2 C833 37.1(16) . .
C31 O9 Ru5 175(2) . .
C1 O1 Ru1 130(5) . .
O16 Ru4 O15 85(2) . .
O16 Ru4 N8 84(3) . .
O15 Ru4 N8 74(3) . .
O16 Ru4 C776 120(3) . .
O15 Ru4 C776 154(3) . .
N8 Ru4 C776 101(3) . .
O16 Ru4 C772 95(3) . .
O15 Ru4 C772 151(3) . .
N8 Ru4 C772 77(3) . .
C776 Ru4 C772 32.7(4) . .
O16 Ru4 C775 111(3) . .
O15 Ru4 C775 148(3) . .
N8 Ru4 C775 133(3) . .
C776 Ru4 C775 32.5(3) . .
C772 Ru4 C775 57.9(5) . .
O16 Ru4 C774 64(3) . .
O15 Ru4 C774 143(3) . .
N8 Ru4 C774 82(4) . .
C776 Ru4 C774 57.7(4) . .
C772 Ru4 C774 32.3(3) . .
C775 Ru4 C774 67.1(5) . .
O16 Ru4 C777 80(3) . .
O15 Ru4 C777 141(3) . .
N8 Ru4 C777 138(3) . .
C776 Ru4 C777 57.3(5) . .
C772 Ru4 C777 67.1(5) . .
C775 Ru4 C777 31.9(4) . .
C774 Ru4 C777 56.6(7) . .
O16 Ru4 C778 56(2) . .
O15 Ru4 C778 139(3) . .
N8 Ru4 C778 110(4) . .
C776 Ru4 C778 67.1(5) . .
C772 Ru4 C778 57.0(5) . .
C775 Ru4 C778 56.7(7) . .
C774 Ru4 C778 31.7(4) . .
C777 Ru4 C778 31.5(5) . .
C41 O12 Ru3 132(5) . .
C47 O11 Ru3 123(4) . .
C50 O16 Ru4 137(4) . .
C44 O15 Ru4 120(4) . .
O81 F5 F4 59(5) . .
O81 F4 F5 53(5) . .
O81 F4 C651 114(7) . .
F5 F4 C651 167(8) . .
C305 C557 C304 63(6) . .
C305 C557 Ru8 51(5) . .
C304 C557 Ru8 58(5) . .
F5 O81 F4 68(5) . .
F5 O81 O39 144(6) . .
F4 O81 O39 131(5) . .
C201 C586 C202 64(7) . .
C201 C586 Ru2 47(8) . .
C202 C586 Ru2 67(4) . .
O181 O64 F16 124(5) . .
O181 O64 S12 119(5) . .
F16 O64 S12 87(4) . .
O181 O64 C558 76(4) . .
F16 O64 C558 60(4) . .
S12 O64 C558 144(4) . .
O115 S7 O131 138(8) . .
O115 S7 O119 79(7) . .
O131 S7 O119 73(5) . .
O103 S8 O161 65(4) . .
O103 S8 O151 105(4) . .
O161 S8 O151 57(4) . .
C754 O151 O161 151(6) . .
C754 O151 S8 95(5) . .
O161 O151 S8 61(4) . .
O151 O161 S8 62(4) . .
F16 C452 F14 63(6) . .
C402 C451 C406 93(8) . .
C402 C451 Ru7 60(5) . .
C406 C451 Ru7 54(5) . .
C30 O6 Ru8 147(6) . .
F16 C558 O64 55(4) . .
O64 F16 C452 122(8) . .
O64 F16 C558 65(5) . .
C452 F16 C558 151(9) . .
C10 O4 Ru2 120(3) . .
C37 O10 Ru5 74.1(18) . .
C34 O13 Ru6 80(4) . .

loop_
_geom_bond_atom_site_label_1
_geom_bond_atom_site_label_2
_geom_bond_distance
_geom_bond_site_symmetry_2
C703 C706 1.3900 .
C703 C702 1.3900(10) .
C703 Ru6 2.48(3) .
C706 C704 1.3900 .
C706 Ru6 2.48(3) .
C704 C701 1.3900(11) .
C704 Ru6 2.46(3) .
C701 C705 1.3900 .
C701 Ru6 2.43(2) .
C705 C702 1.3900 .
C705 Ru6 2.43(3) .
C702 Ru6 2.45(3) .
C551 C555 1.4200 .
C551 C552 1.4200 .
C551 C813 1.6(3) 2_557
C551 Co1 2.17(7) .
C552 C553 1.4200 .
C552 C113 1.47(3) .
C552 Co1 2.24(6) .
C553 C554 1.4200 .
C553 C392 1.44(3) .
C553 Co1 2.21(7) .
C554 C555 1.4200 .
C554 C613 1.67(5) .
C554 Co1 2.13(8) .
C555 O551 1.35(7) .
C555 Co1 2.10(6) .
C774 C778 1.3900 .
C774 C772 1.3900(15) .
C774 Ru4 2.53(3) .
C778 C777 1.3900 .
C778 Ru4 2.56(5) .
C777 C775 1.3900(16) .
C777 Ru4 2.55(4) .
C775 C776 1.3900 .
C775 Ru4 2.50(3) .
C776 C772 1.3900(14) .
C776 Ru4 2.46(3) .
C772 Ru4 2.47(3) .
Co1 C952 1.81(9) .
Co1 C584 1.97(7) .
Co1 C954 2.08(6) .
Co1 C951 2.31(6) .
Co1 C953 2.36(5) .
C1 O1 1.15(5) .
C1 C2 1.3900 .
C1 C6 1.3900 .
C2 C3 1.3900 .
C3 C4 1.3900 .
C4 O3 1.05(6) .
C4 C5 1.3900 .
C5 C6 1.3900 .
C5 C10 1.3900 .
C6 C7 1.3900 .
C7 C8 1.3900 .
C7 O2 1.60(8) .
C8 C9 1.3900 .
C9 C10 1.3900 .
C10 O4 1.38(5) .
Ru1 O1 2.04(3) .
Ru1 O2 2.07(3) .
Ru1 N1 2.09(2) .
Ru1 C105 2.19(6) .
Ru1 C104 2.16(7) .
Ru1 C106 2.25(8) .
Ru1 C103 2.18(9) .
Ru1 C101 2.27(7) .
Ru1 C102 2.23(8) .
C41 O12 1.34(3) .
C41 C42 1.3900 .
C41 C46 1.3900 .
C42 C43 1.3900 .
C43 C44 1.3900 .
C44 O15 1.35(6) .
C44 C45 1.3900 .
C45 C46 1.3900 .
C45 C50 1.3900 .
C46 C47 1.3900 .
C47 C48 1.3900 .
C47 O11 1.34(3) .
C48 C49 1.3900 .
C49 C50 1.3900 .
C50 O16 1.24(6) .
Ru7 C406 2.04(6) .
Ru7 O7 2.04(2) .
Ru7 O8 2.04(3) .
Ru7 C405 2.09(6) .
Ru7 C401 2.11(8) .
Ru7 N4 2.13(2) .
Ru7 C404 2.21(7) .
Ru7 C402 2.23(7) .
Ru7 C403 2.28(5) .
Ru7 C451 2.52(15) .
C31 O9 1.22(2) .
C31 C32 1.3900 .
C31 C36 1.3900 .
C32 C33 1.3900 .
C33 C34 1.3900 .
C34 C35 1.3900 .
C34 O13 2.37(11) .
C35 C36 1.3900 .
C35 C40 1.3900 .
C36 C37 1.3900 .
C37 C38 1.3900 .
C37 O10 1.44(3) .
C38 C39 1.3900 .
C39 C40 1.3900(10) .
C40 O14 1.39(3) .
N1 C111 1.3900 .
N1 C115 1.3900(10) .
C111 C112 1.3900 .
C112 C113 1.3900 .
C113 C114 1.3900(11) .
C114 C115 1.3900 .
C801 O132 1.30(3) .
C801 C805 1.4200 .
C801 C802 1.4200 .
C801 Co2 1.98(5) .
C802 C803 1.4200 .
C802 C713 1.6(3) 2_656
C802 Co2 2.00(6) .
C803 C804 1.4200 .
C803 C313 1.50(2) .
C803 Co2 2.06(5) .
C804 C805 1.4200 .
C804 C413 1.52(2) .
C804 Co2 2.07(5) .
C805 C513 1.53(4) .
C805 Co2 2.02(5) .
C21 O7 1.37(5) .
C21 C22 1.3900 .
C21 C26 1.3900 .
C22 C23 1.3900 .
C23 C24 1.3900 .
C24 O5 1.32(6) .
C24 C25 1.3900 .
C25 C26 1.3900 .
C25 C30 1.3900 .
C26 C27 1.3900 .
C26 O8 1.85(9) .
C27 O8 1.06(6) .
C27 C28 1.3900 .
C28 C29 1.3900 .
C29 C30 1.3900 .
C30 O6 1.12(5) .
C401 C402 1.3900 .
C401 C406 1.3900(13) .
C402 C403 1.3900 .
C402 C451 1.67(17) .
C403 C404 1.3900 .
C404 C405 1.3900 .
C405 C406 1.3900 .
C406 C451 1.66(18) .
Ru8 C305 1.97(6) .
Ru8 O5 2.16(3) .
Ru8 C306 2.06(6) .
Ru8 C304 2.13(7) .
Ru8 O6 2.05(3) .
Ru8 N3 2.13(2) .
Ru8 C301 2.31(6) .
Ru8 C303 2.37(6) .
Ru8 C302 2.45(5) .
Ru8 C557 2.51(11) .
N4 C411 1.3900 .
N4 C415 1.3900 .
C411 C412 1.3900 .
C412 C413 1.3900 .
C413 C414 1.3900 .
C414 C415 1.3900 .
C951 C584 1.4200 .
C951 C953 1.4200 .
C953 C954 1.4200 .
C954 C952 1.4200 .
C952 C584 1.4200 .
C501 C503 1.3900 .
C501 C502 1.3900 .
C501 Ru5 2.28(6) .
C503 C504 1.3900 .
C503 Ru5 2.27(6) .
C504 C505 1.3900 .
C504 Ru5 2.18(6) .
C505 C506 1.3900 .
C505 C507 1.54(5) .
C505 Ru5 2.10(6) .
C506 C502 1.3900 .
C506 Ru5 2.11(6) .
C502 Ru5 2.20(6) .
Ru2 C206 1.91(7) .
Ru2 O3 2.04(3) .
Ru2 C201 2.06(7) .
Ru2 O4 2.06(2) .
Ru2 C205 2.10(5) .
Ru2 N2 2.12(2) .
Ru2 C202 2.36(5) .
Ru2 C204 2.39(6) .
Ru2 C203 2.51(6) .
Ru2 C586 2.51(9) .
C601 C602 1.3900 .
C601 C606 1.3900 .
C601 Ru3 2.35(5) .
C602 C603 1.3900 .
C602 Ru3 2.27(6) .
C603 C604 1.3900 .
C603 Ru3 2.00(7) .
C604 C605 1.3900 .
C604 Ru3 1.77(8) .
C605 C606 1.3900 .
C605 Ru3 1.87(8) .
C606 Ru3 2.16(7) .
Ru5 O10 2.11(3) .
Ru5 O9 2.11(2) .
Ru5 N5 2.12(2) .
C201 C586 0.75(10) .
C201 C202 1.3900 .
C201 C206 1.3900 .
C202 C203 1.3900 .
C202 C586 1.55(11) .
C203 C204 1.3900 .
C204 C205 1.3900(10) .
C205 C206 1.3900 .
C807 C806 1.4200 .
C807 C595 1.4200 .
C807 Co2 1.78(14) .
C806 C833 1.4200 .
C806 Co2 1.94(10) .
C833 C818 1.4200 .
C833 Co2 2.22(9) .
C818 C595 1.4200 .
C818 Co2 2.25(11) .
C595 Co2 1.99(11) .
N2 C121 1.3900 .
N2 C372 1.3900 .
C121 C391 1.3900 .
C391 C392 1.3900 .
C392 C393 1.3900(12) .
C393 C372 1.3900 .
Ru3 O12 2.05(3) .
Ru3 O11 2.05(2) .
Ru3 N6 2.10(2) .
C106 C105 1.3900 .
C106 C101 1.3900 .
C106 C107 1.48(12) .
C105 C104 1.3900 .
C104 C103 1.3900(18) .
C103 C102 1.3900 .
C102 C101 1.3900 .
C101 C107 1.90(14) .
Ru6 N7 2.07(2) .
Ru6 O14 2.11(3) .
Ru6 O13 2.95(9) .
N7 C711 1.3900 .
N7 C715 1.3900 .
C711 C712 1.3900 .
C712 C713 1.3900 .
C713 C714 1.3900 .
C713 C802 1.6(4) 2_656
C714 C715 1.3900 .
N8 C815 1.3900 .
N8 C811 1.3900 .
N8 Ru4 2.09(2) .
C815 C814 1.3900 .
C814 C813 1.3900 .
C813 C812 1.3900 .
C813 C551 1.62(5) 2_557
C812 C811 1.3900 .
C613 C614 1.3900 .
C613 C612 1.3900 .
C614 C615 1.3900 .
C615 N6 1.3900 .
N6 C611 1.3900 .
C611 C612 1.3900 .
N5 C515 1.3900 .
N5 C511 1.3900 .
C515 C514 1.3900 .
C514 C513 1.3900 .
C513 C512 1.3900 .
C512 C511 1.3900 .
C304 C557 1.37(14) .
C304 C305 1.3900 .
C304 C303 1.3900 .
C305 C557 1.29(12) .
C305 C306 1.3900 .
C305 O116 1.78(10) .
C306 C301 1.3900 .
C301 C302 1.3900 .
C302 C303 1.3900 .
N3 C315 1.3900 .
N3 C311 1.3900 .
C315 C314 1.3900 .
C314 C313 1.3900(12) .
C313 C312 1.3900(10) .
C312 C311 1.3900 .
C107 C108 1.38(10) .
C107 C109 1.61(14) .
O123 O114 1.36(12) .
O39 O81 1.66(8) .
Ru4 O16 2.04(2) .
Ru4 O15 2.05(3) .
F5 O81 1.41(11) .
F5 F4 1.62(11) .
F4 O81 1.50(9) .
F4 C651 1.83(13) .
O64 O181 1.57(7) .
O64 F16 1.62(9) .
O64 S12 1.79(8) .
O64 C558 1.80(9) .
S7 O115 1.57(16) .
S7 O131 1.84(9) .
S7 O119 2.04(12) .
S8 O103 1.45(6) .
S8 O161 2.06(11) .
S8 O151 2.08(8) .
O151 C754 1.76(12) .
O151 O161 1.96(11) .
S9 O183 1.26(10) .
C452 F16 1.63(13) .
C452 F14 1.90(14) .
C558 F16 1.71(11) .
